data_7223363
loop_
_publ_author_name
'Raj Kumar, Ramasamy'
'Ramesh, Rengan'

_publ_section_title
;
 Synthesis, molecular structure and electrochemical properties of
 nickel(ii) benzhydrazone complexes: influence of ligand substitution on
 DNA/protein interaction, antioxidant activity and cytotoxicity
;
_journal_issue 123
_journal_name_full 'RSC Adv.'
_journal_page_first 101932
_journal_paper_doi 10.1039/C5RA19530F
_journal_volume 5
_journal_year 2015
_chemical_formula_moiety 'C26 H22 N4 Ni O4 S2'
_chemical_formula_sum 'C26 H22 N4 Ni O4 S2'
_chemical_formula_weight 577.29
_chemical_name_systematic
; 
 ? 
;
_space_group_IT_number 14
_symmetry_cell_setting monoclinic
_symmetry_space_group_name_Hall '-P 2ybc'
_symmetry_space_group_name_H-M 'P 1 21/c 1'
_atom_sites_solution_hydrogens geom
_atom_sites_solution_primary direct
_atom_sites_solution_secondary difmap
_audit_creation_method SHELXL-97
_audit_update_record
;
2015-06-10 deposited with the CCDC.
2015-11-12 downloaded from the CCDC.
;
_cell_angle_alpha 90.00
_cell_angle_beta 108.169(4)
_cell_angle_gamma 90.00
_cell_formula_units_Z 2
_cell_length_a 13.5191(10)
_cell_length_b 5.4599(4)
_cell_length_c 18.3237(14)
_cell_measurement_reflns_used 36
_cell_measurement_temperature 296(2)
_cell_measurement_theta_max 27
_cell_measurement_theta_min 25
_cell_volume 1285.09(17)
_computing_structure_refinement 'SHELXL-97 (Sheldrick, 2008)'
_computing_structure_solution 'SHELXS-97 (Sheldrick, 2008)'
_diffrn_ambient_temperature 296(2)
_diffrn_measured_fraction_theta_full 0.988
_diffrn_measured_fraction_theta_max 0.988
_diffrn_measurement_device_type 'Bruker Smart apex II'
_diffrn_measurement_method '\W and \p scan'
_diffrn_radiation_monochromator graphite
_diffrn_radiation_source 'fine-focus sealed tube'
_diffrn_radiation_type MoK\a
_diffrn_radiation_wavelength 0.71073
_diffrn_reflns_av_R_equivalents 0.0463
_diffrn_reflns_av_sigmaI/netI 0.0572
_diffrn_reflns_limit_h_max 19
_diffrn_reflns_limit_h_min -19
_diffrn_reflns_limit_k_max 4
_diffrn_reflns_limit_k_min -7
_diffrn_reflns_limit_l_max 25
_diffrn_reflns_limit_l_min -25
_diffrn_reflns_number 14043
_diffrn_reflns_theta_full 30.39
_diffrn_reflns_theta_max 30.39
_diffrn_reflns_theta_min 1.59
_exptl_absorpt_coefficient_mu 0.958
_exptl_absorpt_correction_T_max 0.917
_exptl_absorpt_correction_T_min 0.902
_exptl_absorpt_correction_type multi-scan
_exptl_crystal_colour orange
_exptl_crystal_density_diffrn 1.492
_exptl_crystal_density_method 'not measured'
_exptl_crystal_description needle
_exptl_crystal_F_000 596
_exptl_crystal_size_max 0.54
_exptl_crystal_size_mid 0.09
_exptl_crystal_size_min 0.09
_refine_diff_density_max 0.656
_refine_diff_density_min -0.778
_refine_diff_density_rms 0.226
_refine_ls_extinction_coef 0.046(3)
_refine_ls_extinction_expression Fc^*^=kFc[1+0.001xFc^2^\l^3^/sin(2\q)]^-1/4^
_refine_ls_extinction_method SHELXL
_refine_ls_goodness_of_fit_ref 1.041
_refine_ls_hydrogen_treatment mixed
_refine_ls_matrix_type full
_refine_ls_number_parameters 171
_refine_ls_number_reflns 3830
_refine_ls_number_restraints 0
_refine_ls_restrained_S_all 1.041
_refine_ls_R_factor_all 0.1151
_refine_ls_R_factor_gt 0.0545
_refine_ls_shift/su_max 0.001
_refine_ls_shift/su_mean 0.000
_refine_ls_structure_factor_coef Fsqd
_refine_ls_weighting_details 'calc w=1/[\s^2^(Fo^2^)+(0.0721P)^2^+0.0000P] where P=(Fo^2^+2Fc^2^)/3'
_refine_ls_weighting_scheme calc
_refine_ls_wR_factor_gt 0.1159
_refine_ls_wR_factor_ref 0.1512
_reflns_number_gt 2054
_reflns_number_total 3876
_reflns_threshold_expression >2sigma(I)
_cod_data_source_file c5ra19530f2.cif
_cod_data_source_block rrk413_0m
_cod_original_sg_symbol_H-M 'P 21/c'
_cod_database_code 7223363

loop_
_symmetry_equiv_pos_as_xyz
'x, y, z'
'-x, y+1/2, -z+1/2'
'-x, -y, -z'
'x, -y-1/2, z-1/2'

loop_
_atom_site_label
_atom_site_type_symbol
_atom_site_fract_x
_atom_site_fract_y
_atom_site_fract_z
_atom_site_U_iso_or_equiv
_atom_site_adp_type
_atom_site_occupancy
_atom_site_symmetry_multiplicity
_atom_site_calc_flag
_atom_site_refinement_flags
Ni1 Ni 0.0000 0.0000 0.0000 0.0523(2) Uani 1 2 d S
S1 S 0.22176(6) 0.72011(14) -0.03241(4) 0.0589(3) Uani 1 1 d .
O1 O 0.09707(17) 0.0155(3) 0.09592(12) 0.0564(5) Uani 1 1 d .
O2 O 0.47011(18) 0.3344(5) 0.38441(14) 0.0794(7) Uani 1 1 d .
N1 N 0.07137(18) 0.2674(4) -0.02024(14) 0.0513(6) Uani 1 1 d .
N2 N 0.15710(18) 0.3390(4) 0.04125(13) 0.0522(6) Uani 1 1 d .
C1 C 0.1624(2) 0.1950(5) 0.09998(17) 0.0499(7) Uani 1 1 d .
C2 C 0.2448(2) 0.2366(5) 0.17312(17) 0.0496(7) Uani 1 1 d .
C3 C 0.2576(2) 0.0760(5) 0.23440(19) 0.0574(8) Uani 1 1 d .
H3 H 0.2136 -0.0586 0.2284 0.069 Uiso 1 1 calc R
C4 C 0.3331(3) 0.1111(6) 0.30306(19) 0.0638(8) Uani 1 1 d .
H4 H 0.3402 0.0009 0.3431 0.077 Uiso 1 1 calc R
C5 C 0.3997(2) 0.3117(6) 0.31335(18) 0.0580(8) Uani 1 1 d .
C8 C 0.5390(3) 0.5377(8) 0.3992(3) 0.1064(16) Uani 1 1 d .
H8C H 0.5792 0.5346 0.3643 0.160 Uiso 1 1 calc R
H8A H 0.5848 0.5290 0.4511 0.160 Uiso 1 1 calc R
H8B H 0.4995 0.6868 0.3923 0.160 Uiso 1 1 calc R
C6 C 0.3890(3) 0.4724(5) 0.2530(2) 0.0618(8) Uani 1 1 d .
H6 H 0.4337 0.6056 0.2589 0.074 Uiso 1 1 calc R
C7 C 0.3124(2) 0.4351(5) 0.18425(18) 0.0576(8) Uani 1 1 d .
H7 H 0.3056 0.5451 0.1442 0.069 Uiso 1 1 calc R
C9 C 0.0540(2) 0.3916(5) -0.08350(16) 0.0511(7) Uani 1 1 d .
H9 H -0.0031 0.3432 -0.1243 0.061 Uiso 1 1 calc R
C10 C 0.1128(2) 0.5947(5) -0.09774(16) 0.0492(6) Uani 1 1 d .
C11 C 0.2320(3) 0.9310(6) -0.09817(19) 0.0611(8) Uani 1 1 d .
H11 H 0.2839 1.0496 -0.0879 0.073 Uiso 1 1 calc R
C12 C 0.1578(2) 0.9089(6) -0.16629(18) 0.0617(8) Uani 1 1 d .
H12 H 0.1528 1.0092 -0.2083 0.074 Uiso 1 1 calc R
C13 C 0.0884(2) 0.7167(5) -0.16686(18) 0.0589(8) Uani 1 1 d .
H13 H 0.0321 0.6762 -0.2093 0.071 Uiso 1 1 calc R

loop_
_atom_site_aniso_label
_atom_site_aniso_U_11
_atom_site_aniso_U_22
_atom_site_aniso_U_33
_atom_site_aniso_U_23
_atom_site_aniso_U_13
_atom_site_aniso_U_12
Ni1 0.0613(4) 0.0420(3) 0.0621(4) -0.0043(2) 0.0316(3) -0.0084(2)
S1 0.0663(5) 0.0563(5) 0.0555(5) 0.0008(3) 0.0208(4) -0.0137(4)
O1 0.0654(13) 0.0458(11) 0.0658(13) -0.0014(9) 0.0317(11) -0.0122(9)
O2 0.0673(15) 0.0913(18) 0.0708(16) 0.0162(13) 0.0088(13) -0.0007(13)
N1 0.0572(14) 0.0455(13) 0.0576(15) -0.0061(10) 0.0272(12) -0.0053(11)
N2 0.0626(15) 0.0437(13) 0.0546(15) -0.0033(11) 0.0243(12) -0.0073(11)
C1 0.0591(17) 0.0394(14) 0.0602(18) -0.0052(12) 0.0316(15) -0.0013(12)
C2 0.0581(17) 0.0416(14) 0.0562(17) 0.0000(12) 0.0282(14) 0.0011(12)
C3 0.0641(19) 0.0435(15) 0.072(2) 0.0027(14) 0.0314(17) -0.0022(14)
C4 0.075(2) 0.0539(18) 0.069(2) 0.0124(15) 0.0308(18) 0.0084(16)
C5 0.0556(18) 0.0628(19) 0.0580(19) 0.0020(15) 0.0210(16) 0.0077(14)
C8 0.078(3) 0.125(4) 0.092(3) 0.013(3) -0.009(2) -0.017(3)
C6 0.067(2) 0.0510(18) 0.069(2) -0.0005(14) 0.0247(18) -0.0068(14)
C7 0.072(2) 0.0484(15) 0.0566(19) 0.0056(13) 0.0251(17) -0.0028(14)
C9 0.0548(17) 0.0480(15) 0.0553(18) -0.0036(13) 0.0238(14) -0.0032(13)
C10 0.0525(16) 0.0464(14) 0.0515(16) -0.0033(12) 0.0203(13) -0.0037(13)
C11 0.067(2) 0.0550(17) 0.067(2) 0.0009(15) 0.0291(17) -0.0149(15)
C12 0.074(2) 0.0567(18) 0.061(2) 0.0089(15) 0.0299(18) -0.0032(16)
C13 0.0617(19) 0.0589(18) 0.0572(19) 0.0021(14) 0.0203(15) -0.0036(14)

loop_
_atom_type_symbol
_atom_type_description
_atom_type_scat_dispersion_real
_atom_type_scat_dispersion_imag
_atom_type_scat_source
C C 0.0033 0.0016 'International Tables Vol C Tables 4.2.6.8 and 6.1.1.4'
H H 0.0000 0.0000 'International Tables Vol C Tables 4.2.6.8 and 6.1.1.4'
N N 0.0061 0.0033 'International Tables Vol C Tables 4.2.6.8 and 6.1.1.4'
O O 0.0106 0.0060 'International Tables Vol C Tables 4.2.6.8 and 6.1.1.4'
S S 0.1246 0.1234 'International Tables Vol C Tables 4.2.6.8 and 6.1.1.4'
Ni Ni 0.3393 1.1124 'International Tables Vol C Tables 4.2.6.8 and 6.1.1.4'

loop_
_geom_angle_atom_site_label_1
_geom_angle_atom_site_label_2
_geom_angle_atom_site_label_3
_geom_angle
_geom_angle_site_symmetry_1
_geom_angle_site_symmetry_3
O1 Ni1 O1 180.0 . 3
O1 Ni1 N1 96.09(9) . 3
O1 Ni1 N1 83.91(9) 3 3
O1 Ni1 N1 83.91(9) . .
O1 Ni1 N1 96.09(9) 3 .
N1 Ni1 N1 180.0 3 .
C11 S1 C10 91.02(15) . .
C1 O1 Ni1 110.95(18) . .
C5 O2 C8 118.5(3) . .
C9 N1 N2 116.5(2) . .
C9 N1 Ni1 129.1(2) . .
N2 N1 Ni1 114.37(17) . .
C1 N2 N1 108.2(2) . .
O1 C1 N2 122.6(3) . .
O1 C1 C2 118.3(2) . .
N2 C1 C2 119.1(2) . .
C7 C2 C3 117.5(3) . .
C7 C2 C1 122.0(3) . .
C3 C2 C1 120.5(3) . .
C4 C3 C2 121.6(3) . .
C4 C3 H3 119.2 . .
C2 C3 H3 119.2 . .
C3 C4 C5 120.1(3) . .
C3 C4 H4 119.9 . .
C5 C4 H4 119.9 . .
O2 C5 C6 125.2(3) . .
O2 C5 C4 115.6(3) . .
C6 C5 C4 119.2(3) . .
O2 C8 H8C 109.5 . .
O2 C8 H8A 109.5 . .
H8C C8 H8A 109.5 . .
O2 C8 H8B 109.5 . .
H8C C8 H8B 109.5 . .
H8A C8 H8B 109.5 . .
C7 C6 C5 120.0(3) . .
C7 C6 H6 120.0 . .
C5 C6 H6 120.0 . .
C6 C7 C2 121.5(3) . .
C6 C7 H7 119.2 . .
C2 C7 H7 119.2 . .
N1 C9 C10 127.5(3) . .
N1 C9 H9 116.2 . .
C10 C9 H9 116.2 . .
C13 C10 C9 123.6(3) . .
C13 C10 S1 110.8(2) . .
C9 C10 S1 125.6(2) . .
C12 C11 S1 113.3(2) . .
C12 C11 H11 123.4 . .
S1 C11 H11 123.4 . .
C11 C12 C13 112.2(3) . .
C11 C12 H12 123.9 . .
C13 C12 H12 123.9 . .
C10 C13 C12 112.7(3) . .
C10 C13 H13 123.6 . .
C12 C13 H13 123.6 . .

loop_
_geom_bond_atom_site_label_1
_geom_bond_atom_site_label_2
_geom_bond_distance
_geom_bond_site_symmetry_2
Ni1 O1 1.839(2) .
Ni1 O1 1.839(2) 3
Ni1 N1 1.850(2) 3
Ni1 N1 1.850(2) .
S1 C11 1.703(3) .
S1 C10 1.724(3) .
O1 C1 1.306(3) .
O2 C5 1.358(4) .
O2 C8 1.419(4) .
N1 C9 1.300(3) .
N1 N2 1.397(3) .
N2 C1 1.317(3) .
C1 C2 1.469(4) .
C2 C7 1.392(4) .
C2 C3 1.392(4) .
C3 C4 1.364(4) .
C3 H3 0.9300 .
C4 C5 1.393(4) .
C4 H4 0.9300 .
C5 C6 1.384(4) .
C8 H8C 0.9600 .
C8 H8A 0.9600 .
C8 H8B 0.9600 .
C6 C7 1.374(4) .
C6 H6 0.9300 .
C7 H7 0.9300 .
C9 C10 1.435(4) .
C9 H9 0.9300 .
C10 C13 1.377(4) .
C11 C12 1.341(4) .
C11 H11 0.9300 .
C12 C13 1.406(4) .
C12 H12 0.9300 .
C13 H13 0.9300 .
